data_7011208
loop_
_publ_author_name
'Marcus L. Cole'
'Cameron Jones'
'Peter C. Junk'

_publ_section_title
;
 Ether and crown ether adduct complexes of sodium and potassium
 cyclopentadienide and methylcyclopentadienide---molecular structures
 of [Na(dme)Cp]\\infty , [K(dme)0.5Cp]\\infty , [Na(15-crown-5)Cp],
 [Na(18-crown-6)CpMe] and the &#x201C;naked Cp&#x2212;&#x201D; complex
 [K(15-crown-5)2][Cp]
;
_journal_issue 6
_journal_name_full 'J. Chem. Soc., Dalton Trans.'
_journal_page_first 896
_journal_page_last 905
_journal_paper_doi 10.1039/b109124g
_journal_year 2002
_chemical_formula_sum 'C15 H25 Na O5'
_chemical_formula_weight 308.34
_space_group_IT_number 61
_symmetry_space_group_name_Hall '-P 2ac 2ab'
_symmetry_space_group_name_H-M 'P b c a'
_atom_sites_solution_hydrogens geom
_atom_sites_solution_primary direct
_atom_sites_solution_secondary difmap
_audit_creation_method SHELXL-97
_cell_angle_alpha 90.00
_cell_angle_beta 90.00
_cell_angle_gamma 90.00
_cell_formula_units_Z 8
_cell_length_a 15.2065(16)
_cell_length_b 14.8447(16)
_cell_length_c 15.5194(17)
_cell_measurement_temperature 296(2)
_cell_volume 3503.3(7)
_computing_structure_refinement 'SHELXL-97 (Sheldrick, 1997)'
_computing_structure_solution 'SHELXS-97 (Sheldrick, 1990)'
_diffrn_ambient_temperature 296(2)
_diffrn_measured_fraction_theta_full 0.999
_diffrn_measured_fraction_theta_max 0.999
_diffrn_radiation_monochromator graphite
_diffrn_radiation_source 'fine-focus sealed tube'
_diffrn_radiation_type MoK\a
_diffrn_radiation_wavelength 0.71073
_diffrn_reflns_av_R_equivalents 0.0760
_diffrn_reflns_av_sigmaI/netI 0.0402
_diffrn_reflns_limit_h_max 16
_diffrn_reflns_limit_h_min -16
_diffrn_reflns_limit_k_max 16
_diffrn_reflns_limit_k_min -16
_diffrn_reflns_limit_l_max 16
_diffrn_reflns_limit_l_min -17
_diffrn_reflns_number 15138
_diffrn_reflns_theta_full 23.27
_diffrn_reflns_theta_max 23.27
_diffrn_reflns_theta_min 2.32
_exptl_absorpt_coefficient_mu 0.107
_exptl_absorpt_correction_T_max 0.9687
_exptl_absorpt_correction_T_min 0.9586
_exptl_crystal_density_diffrn 1.169
_exptl_crystal_density_method 'not measured'
_exptl_crystal_F_000 1328
_exptl_crystal_size_max 0.40
_exptl_crystal_size_mid 0.32
_exptl_crystal_size_min 0.30
_refine_diff_density_max 0.207
_refine_diff_density_min -0.202
_refine_diff_density_rms 0.043
_refine_ls_extinction_coef 0.0011(12)
_refine_ls_extinction_expression Fc^*^=kFc[1+0.001xFc^2^\l^3^/sin(2\q)]^-1/4^
_refine_ls_extinction_method SHELXL
_refine_ls_goodness_of_fit_ref 1.019
_refine_ls_hydrogen_treatment mixed
_refine_ls_matrix_type full
_refine_ls_number_parameters 327
_refine_ls_number_reflns 2517
_refine_ls_number_restraints 180
_refine_ls_restrained_S_all 1.118
_refine_ls_R_factor_all 0.1132
_refine_ls_R_factor_gt 0.0699
_refine_ls_shift/su_max 0.113
_refine_ls_shift/su_mean 0.016
_refine_ls_structure_factor_coef Fsqd
_refine_ls_weighting_details 'calc w=1/[\s^2^(Fo^2^)+(0.1166P)^2^+1.1738P] where P=(Fo^2^+2Fc^2^)/3'
_refine_ls_weighting_scheme calc
_refine_ls_wR_factor_gt 0.1930
_refine_ls_wR_factor_ref 0.2333
_reflns_number_gt 1397
_reflns_number_total 2517
_reflns_threshold_expression >2sigma(I)
_cod_data_source_file b109124g.txt
_cod_data_source_block COMPOUND_5#d:\junkie\xtals\bonocx\marcus\nacp15\pj275
_cod_database_code 7011208

loop_
_symmetry_equiv_pos_as_xyz
'x, y, z'
'-x+1/2, -y, z+1/2'
'x+1/2, -y+1/2, -z'
'-x, y+1/2, -z+1/2'
'-x, -y, -z'
'x-1/2, y, -z-1/2'
'-x-1/2, y-1/2, z'
'x, -y-1/2, z-1/2'

loop_
_atom_site_label
_atom_site_type_symbol
_atom_site_fract_x
_atom_site_fract_y
_atom_site_fract_z
_atom_site_U_iso_or_equiv
_atom_site_adp_type
_atom_site_occupancy
_atom_site_symmetry_multiplicity
_atom_site_calc_flag
_atom_site_refinement_flags
_atom_site_disorder_assembly
_atom_site_disorder_group
Na1 Na 0.18029(9) 0.36972(10) 0.41467(9) 0.0726(6) Uani 1 1 d . A .
O1A O 0.1821(7) 0.2899(11) 0.5576(9) 0.136(4) Uani 0.517(6) 1 d PU A 2
C1 C 0.3627(3) 0.3225(4) 0.4051(3) 0.0913(13) Uani 1 1 d . . .
H1 H 0.3845 0.2866 0.4493 0.110 Uiso 1 1 calc R A .
O4A O 0.0984(10) 0.5040(9) 0.3708(9) 0.144(4) Uani 0.517(6) 1 d PU A 2
C5 C 0.3682(3) 0.4159(4) 0.4000(3) 0.0907(13) Uani 1 1 d . A .
H5 H 0.3947 0.4536 0.4402 0.109 Uiso 1 1 calc R . .
O2A O 0.0642(5) 0.2541(6) 0.4282(7) 0.129(3) Uani 0.517(6) 1 d PU A 2
C2 C 0.3188(3) 0.2927(3) 0.3322(3) 0.0919(13) Uani 1 1 d . A .
H2 H 0.3061 0.2331 0.3185 0.110 Uiso 1 1 calc R . .
C4 C 0.3279(3) 0.4425(4) 0.3254(3) 0.0945(14) Uani 1 1 d . . .
H4 H 0.3219 0.5015 0.3062 0.113 Uiso 1 1 calc R A .
C3 C 0.2974(3) 0.3667(4) 0.2837(3) 0.0962(14) Uani 1 1 d . A .
H3 H 0.2675 0.3659 0.2315 0.115 Uiso 1 1 calc R . .
O1B O 0.1630(9) 0.2425(9) 0.5182(9) 0.130(4) Uani 0.483(6) 1 d PU A 1
C8B C 0.1793(16) 0.5420(16) 0.5455(14) 0.137(6) Uani 0.483(6) 1 d PU A 1
H8B1 H 0.1663 0.5735 0.5987 0.164 Uiso 0.483(6) 1 calc PR A 1
H8B2 H 0.2411 0.5524 0.5336 0.164 Uiso 0.483(6) 1 calc PR A 1
O5B O 0.1676(11) 0.4147(14) 0.5704(10) 0.150(5) Uani 0.483(6) 1 d PU A 1
C4A C 0.0098(14) 0.2897(16) 0.3081(12) 0.116(6) Uani 0.517(6) 1 d PU A 2
H4A1 H -0.0143 0.2650 0.2553 0.140 Uiso 0.517(6) 1 calc PR A 2
H4A2 H -0.0365 0.3226 0.3374 0.140 Uiso 0.517(6) 1 calc PR A 2
O3B O 0.0457(5) 0.4226(6) 0.3454(5) 0.109(3) Uani 0.483(6) 1 d PU A 1
C10A C 0.2013(13) 0.3582(12) 0.6183(11) 0.120(5) Uani 0.517(6) 1 d PU A 2
H10A H 0.2556 0.3411 0.6467 0.144 Uiso 0.517(6) 1 calc PR A 2
H10B H 0.1554 0.3560 0.6618 0.144 Uiso 0.517(6) 1 calc PR A 2
C3B C 0.0117(11) 0.2510(13) 0.3321(12) 0.094(4) Uani 0.483(6) 1 d PU A 1
H3B1 H -0.0248 0.2490 0.3833 0.113 Uiso 0.483(6) 1 calc PR A 1
H3B2 H -0.0051 0.2031 0.2929 0.113 Uiso 0.483(6) 1 calc PR A 1
C6A C 0.0465(10) 0.5161(12) 0.3207(11) 0.114(5) Uani 0.517(6) 1 d PU A 2
H6A1 H 0.0597 0.5669 0.2835 0.137 Uiso 0.517(6) 1 calc PR A 2
H6A2 H -0.0120 0.5221 0.3449 0.137 Uiso 0.517(6) 1 calc PR A 2
O3A O 0.0746(9) 0.3438(11) 0.2903(7) 0.152(4) Uani 0.517(6) 1 d PU A 2
C1B C 0.1103(10) 0.2023(11) 0.5444(15) 0.105(4) Uani 0.483(6) 1 d PU A 1
H1B1 H 0.0658 0.2366 0.5748 0.125 Uiso 0.483(6) 1 calc PR A 1
H1B2 H 0.1297 0.1508 0.5779 0.125 Uiso 0.483(6) 1 calc PR A 1
O5A O 0.1566(8) 0.4632(11) 0.5444(9) 0.126(4) Uani 0.517(6) 1 d PU A 2
O4B O 0.1423(6) 0.5362(7) 0.4255(9) 0.107(3) Uani 0.483(6) 1 d PU A 1
C6B C 0.0725(11) 0.5650(12) 0.3776(15) 0.116(5) Uani 0.483(6) 1 d PU A 1
H6B1 H 0.0816 0.6267 0.3590 0.139 Uiso 0.483(6) 1 calc PR A 1
H6B2 H 0.0189 0.5624 0.4113 0.139 Uiso 0.483(6) 1 calc PR A 1
C5A C 0.0645(15) 0.4075(15) 0.2684(13) 0.157(6) Uani 0.517(6) 1 d PU A 2
H5A1 H 0.0143 0.4014 0.2302 0.188 Uiso 0.517(6) 1 calc PR A 2
H5A2 H 0.1144 0.4184 0.2309 0.188 Uiso 0.517(6) 1 calc PR A 2
O2B O 0.0898(8) 0.2499(9) 0.3489(10) 0.159(4) Uani 0.483(6) 1 d PU A 1
C7B C 0.1433(11) 0.5762(8) 0.4957(14) 0.101(4) Uani 0.483(6) 1 d PU A 1
H7B1 H 0.1688 0.6354 0.4873 0.121 Uiso 0.483(6) 1 calc PR A 1
H7B2 H 0.0831 0.5845 0.5149 0.121 Uiso 0.483(6) 1 calc PR A 1
C10B C 0.1798(12) 0.3075(15) 0.6228(10) 0.113(4) Uani 0.483(6) 1 d PU A 1
H10C H 0.1232 0.3139 0.6511 0.135 Uiso 0.483(6) 1 calc PR A 1
H10D H 0.2172 0.2722 0.6604 0.135 Uiso 0.483(6) 1 calc PR A 1
C4B C 0.0103(8) 0.3526(10) 0.2845(8) 0.088(3) Uani 0.483(6) 1 d PU A 1
H4B1 H 0.0459 0.3511 0.2327 0.105 Uiso 0.483(6) 1 calc PR A 1
H4B2 H -0.0495 0.3679 0.2682 0.105 Uiso 0.483(6) 1 calc PR A 1
C9B C 0.2255(10) 0.4127(16) 0.6111(10) 0.121(5) Uani 0.483(6) 1 d PU A 1
H9B1 H 0.2238 0.4509 0.6618 0.145 Uiso 0.483(6) 1 calc PR A 1
H9B2 H 0.2816 0.4149 0.5814 0.145 Uiso 0.483(6) 1 calc PR A 1
C7A C 0.0894(15) 0.5713(9) 0.4380(12) 0.120(4) Uani 0.517(6) 1 d PU A 2
H7A1 H 0.0320 0.5708 0.4654 0.145 Uiso 0.517(6) 1 calc PR A 2
H7A2 H 0.1043 0.6316 0.4189 0.145 Uiso 0.517(6) 1 calc PR A 2
C2A C 0.1023(11) 0.1817(11) 0.4867(14) 0.115(4) Uani 0.517(6) 1 d PU A 2
H2A1 H 0.1524 0.1528 0.4596 0.138 Uiso 0.517(6) 1 calc PR A 2
H2A2 H 0.0584 0.1362 0.4996 0.138 Uiso 0.517(6) 1 calc PR A 2
C8A C 0.1641(18) 0.526(2) 0.495(2) 0.189(10) Uani 0.517(6) 1 d PU A 2
H8A1 H 0.2095 0.5076 0.4547 0.226 Uiso 0.517(6) 1 calc PR A 2
H8A2 H 0.1891 0.5743 0.5289 0.226 Uiso 0.517(6) 1 calc PR A 2
C9A C 0.2141(11) 0.4879(17) 0.5832(11) 0.135(5) Uani 0.517(6) 1 d PU A 2
H9A1 H 0.2007 0.5321 0.6273 0.162 Uiso 0.517(6) 1 calc PR A 2
H9A2 H 0.2666 0.5025 0.5506 0.162 Uiso 0.517(6) 1 calc PR A 2
C1A C 0.1386(13) 0.2455(14) 0.5928(12) 0.123(4) Uani 0.517(6) 1 d PU A 2
H1A1 H 0.0905 0.2770 0.6209 0.148 Uiso 0.517(6) 1 calc PR A 2
H1A2 H 0.1691 0.2071 0.6336 0.148 Uiso 0.517(6) 1 calc PR A 2
C3A C 0.047(2) 0.205(2) 0.372(2) 0.218(11) Uani 0.517(6) 1 d PU A 2
H3A1 H 0.0015 0.1618 0.3874 0.262 Uiso 0.517(6) 1 calc PR A 2
H3A2 H 0.0979 0.1742 0.3487 0.262 Uiso 0.517(6) 1 calc PR A 2
C2B C 0.0831(12) 0.1768(10) 0.4339(14) 0.139(5) Uani 0.517(6) 1 d PU A 1
H2B1 H 0.1192 0.1254 0.4183 0.167 Uiso 0.517(6) 1 calc PR A 1
H2B2 H 0.0229 0.1554 0.4347 0.167 Uiso 0.517(6) 1 calc PR A 1
C5B C 0.0642(12) 0.4843(15) 0.2771(14) 0.153(6) Uani 0.517(6) 1 d PU A 1
H5B1 H 0.0156 0.4964 0.2383 0.184 Uiso 0.517(6) 1 calc PR A 1
H5B2 H 0.1190 0.4738 0.2467 0.184 Uiso 0.517(6) 1 calc PR A 1

loop_
_atom_site_aniso_label
_atom_site_aniso_U_11
_atom_site_aniso_U_22
_atom_site_aniso_U_33
_atom_site_aniso_U_23
_atom_site_aniso_U_13
_atom_site_aniso_U_12
Na1 0.0669(9) 0.0816(11) 0.0694(10) -0.0006(7) 0.0037(7) 0.0058(7)
O1A 0.116(6) 0.175(9) 0.118(7) 0.025(7) 0.015(6) 0.009(6)
C1 0.073(3) 0.100(4) 0.101(4) 0.007(3) 0.003(2) 0.013(3)
O4A 0.147(7) 0.147(8) 0.139(7) -0.001(6) 0.028(6) 0.053(7)
C5 0.075(3) 0.100(4) 0.097(3) -0.004(3) 0.007(2) 0.001(3)
O2A 0.114(5) 0.103(5) 0.170(7) -0.031(5) 0.024(5) -0.009(4)
C2 0.071(3) 0.095(3) 0.109(4) -0.007(3) 0.015(3) 0.004(2)
C4 0.078(3) 0.103(3) 0.103(4) 0.025(3) 0.021(3) 0.008(3)
C3 0.072(3) 0.138(4) 0.079(3) 0.010(3) 0.007(2) -0.004(3)
O1B 0.128(7) 0.114(7) 0.148(8) 0.041(6) 0.037(7) 0.012(6)
C8B 0.158(10) 0.127(10) 0.125(9) -0.032(9) 0.003(8) -0.025(9)
O5B 0.150(8) 0.179(10) 0.121(8) -0.016(8) 0.018(6) 0.026(8)
C4A 0.113(9) 0.121(11) 0.115(9) -0.009(8) -0.012(7) 0.000(9)
O3B 0.105(5) 0.112(6) 0.110(5) 0.011(5) 0.000(4) 0.015(4)
C10A 0.145(9) 0.100(8) 0.115(9) 0.022(8) -0.016(7) -0.017(8)
C3B 0.089(7) 0.094(9) 0.098(8) -0.018(7) -0.007(6) -0.025(7)
C6A 0.120(8) 0.125(9) 0.096(7) 0.022(7) 0.020(7) 0.053(7)
O3A 0.135(7) 0.200(9) 0.121(6) -0.025(7) -0.015(5) 0.024(7)
C1B 0.101(7) 0.099(8) 0.113(9) 0.034(7) 0.012(8) -0.001(6)
O5A 0.124(6) 0.127(8) 0.127(7) -0.022(6) 0.018(5) -0.019(6)
O4B 0.077(5) 0.094(5) 0.151(8) -0.008(6) 0.027(5) 0.011(4)
C6B 0.114(8) 0.088(8) 0.145(10) 0.015(8) 0.010(8) 0.003(7)
C5A 0.165(10) 0.150(10) 0.156(11) -0.033(9) 0.034(8) -0.003(10)
O2B 0.134(7) 0.157(8) 0.185(9) -0.025(7) 0.006(7) 0.000(6)
C7B 0.100(7) 0.064(6) 0.138(9) -0.013(7) 0.020(7) -0.001(6)
C10B 0.132(9) 0.140(10) 0.067(6) 0.020(8) 0.010(6) -0.004(8)
C4B 0.063(5) 0.115(8) 0.086(6) -0.011(6) -0.032(5) 0.013(6)
C9B 0.120(8) 0.140(10) 0.103(8) -0.023(8) -0.026(7) -0.020(8)
C7A 0.144(9) 0.080(7) 0.137(9) 0.003(7) 0.031(8) 0.016(7)
C2A 0.122(8) 0.117(8) 0.105(8) -0.001(8) 0.005(8) -0.013(7)
C8A 0.187(13) 0.189(14) 0.189(14) -0.002(11) 0.002(11) -0.006(10)
C9A 0.131(8) 0.154(10) 0.120(8) -0.031(8) -0.008(7) -0.008(8)
C1A 0.132(8) 0.124(9) 0.113(8) 0.043(8) 0.016(8) 0.019(7)
C3A 0.220(14) 0.212(15) 0.222(14) -0.005(11) -0.001(11) -0.006(10)
C2B 0.171(10) 0.089(7) 0.156(10) 0.023(8) -0.024(8) -0.025(7)
C5B 0.157(10) 0.148(10) 0.155(10) 0.050(9) -0.031(8) 0.036(8)

loop_
_atom_type_symbol
_atom_type_description
_atom_type_scat_dispersion_real
_atom_type_scat_dispersion_imag
_atom_type_scat_source
C C 0.0033 0.0016 'International Tables Vol C Tables 4.2.6.8 and 6.1.1.4'
H H 0.0000 0.0000 'International Tables Vol C Tables 4.2.6.8 and 6.1.1.4'
O O 0.0106 0.0060 'International Tables Vol C Tables 4.2.6.8 and 6.1.1.4'
Na Na 0.0362 0.0249 'International Tables Vol C Tables 4.2.6.8 and 6.1.1.4'

loop_
_geom_angle_atom_site_label_1
_geom_angle_atom_site_label_2
_geom_angle_atom_site_label_3
_geom_angle
_geom_angle_site_symmetry_1
_geom_angle_site_symmetry_3
_geom_angle_publ_flag
O3B Na1 O4A 35.8(4) . . ?
O3B Na1 O2B 65.3(4) . . ?
O4A Na1 O2B 100.8(5) . . ?
O3B Na1 O2A 70.3(3) . . ?
O4A Na1 O2A 103.0(4) . . ?
O2B Na1 O2A 30.3(3) . . ?
O3B Na1 O5A 93.2(4) . . ?
O4A Na1 O5A 72.2(5) . . ?
O2B Na1 O5A 131.3(4) . . ?
O2A Na1 O5A 102.5(4) . . ?
O3B Na1 O1B 116.0(4) . . ?
O4A Na1 O1B 138.0(4) . . ?
O2B Na1 O1B 70.3(6) . . ?
O2A Na1 O1B 49.0(5) . . ?
O5A Na1 O1B 83.4(5) . . ?
O3B Na1 O5B 105.9(5) . . ?
O4A Na1 O5B 90.7(5) . . ?
O2B Na1 O5B 123.1(6) . . ?
O2A Na1 O5B 92.7(5) . . ?
O5A Na1 O5B 19.4(4) . . ?
O1B Na1 O5B 64.8(6) . . ?
O3B Na1 O1A 123.3(3) . . ?
O4A Na1 O1A 129.4(4) . . ?
O2B Na1 O1A 91.8(5) . . ?
O2A Na1 O1A 66.8(4) . . ?
O5A Na1 O1A 63.1(6) . . ?
O1B Na1 O1A 22.5(3) . . ?
O5B Na1 O1A 43.8(6) . . ?
O3B Na1 O3A 35.3(3) . . ?
O4A Na1 O3A 65.8(5) . . ?
O2B Na1 O3A 39.2(5) . . ?
O2A Na1 O3A 60.5(5) . . ?
O5A Na1 O3A 127.7(4) . . ?
O1B Na1 O3A 108.0(6) . . ?
O5B Na1 O3A 136.2(5) . . ?
O1A Na1 O3A 127.3(5) . . ?
O3B Na1 O4B 61.7(4) . . ?
O4A Na1 O4B 27.3(4) . . ?
O2B Na1 O4B 126.9(4) . . ?
O2A Na1 O4B 120.5(3) . . ?
O5A Na1 O4B 50.8(5) . . ?
O1B Na1 O4B 132.0(4) . . ?
O5B Na1 O4B 70.2(6) . . ?
O1A Na1 O4B 113.7(5) . . ?
O3A Na1 O4B 93.1(5) . . ?
O3B Na1 C3 103.1(2) . . ?
O4A Na1 C3 98.0(3) . . ?
O2B Na1 C3 92.6(3) . . ?
O2A Na1 C3 121.6(3) . . ?
O5A Na1 C3 135.9(3) . . ?
O1B Na1 C3 122.8(3) . . ?
O5B Na1 C3 141.0(4) . . ?
O1A Na1 C3 130.4(3) . . ?
O3A Na1 C3 81.0(3) . . ?
O4B Na1 C3 102.4(3) . . ?
O3B Na1 C2 125.3(2) . . ?
O4A Na1 C2 127.3(3) . . ?
O2B Na1 C2 86.2(3) . . ?
O2A Na1 C2 107.6(2) . . ?
O5A Na1 C2 137.2(3) . . ?
O1B Na1 C2 93.8(3) . . ?
O5B Na1 C2 128.6(4) . . ?
O1A Na1 C2 102.1(3) . . ?
O3A Na1 C2 93.9(3) . . ?
O4B Na1 C2 128.0(2) . . ?
C3 Na1 C2 29.30(13) . . ?
C1A O1A C10A 103(2) . . ?
C1A O1A Na1 136.5(17) . . ?
C10A O1A Na1 104.6(10) . . ?
C2 C1 C5 107.4(4) . . ?
C2 C1 Na1 69.8(2) . . ?
C5 C1 Na1 79.5(3) . . ?
C6A O4A C7A 108.7(16) . . ?
C6A O4A Na1 133.0(15) . . ?
C7A O4A Na1 114.1(13) . . ?
C4 C5 C1 108.0(5) . . ?
C4 C5 Na1 72.4(2) . . ?
C1 C5 Na1 72.9(2) . . ?
C3A O2A C2A 95(2) . . ?
C3A O2A Na1 122.3(19) . . ?
C2A O2A Na1 105.7(8) . . ?
C3 C2 C1 107.9(5) . . ?
C3 C2 Na1 74.8(2) . . ?
C1 C2 Na1 81.6(3) . . ?
C5 C4 C3 108.2(5) . . ?
C5 C4 Na1 80.4(3) . . ?
C3 C4 Na1 69.8(3) . . ?
C2 C3 C4 108.5(4) . . ?
C2 C3 Na1 75.9(2) . . ?
C4 C3 Na1 81.6(3) . . ?
C1B O1B C10B 93.3(16) . . ?
C1B O1B Na1 137.7(12) . . ?
C10B O1B Na1 98.7(9) . . ?
C7B C8B O5B 123.9(17) . . ?
C9B O5B C8B 94(2) . . ?
C9B O5B Na1 119.4(13) . . ?
C8B O5B Na1 93.5(10) . . ?
O3A C4A C3A 109.3(19) . . ?
C5B O3B C4B 92.7(12) . . ?
C5B O3B Na1 111.5(8) . . ?
C4B O3B Na1 110.7(6) . . ?
O1A C10A C9A 121.7(13) . . ?
O2B C3B C4B 96.8(14) . . ?
O4A C6A C5A 93.5(14) . . ?
C5A O3A C4A 122(2) . . ?
C5A O3A Na1 102.1(18) . . ?
C4A O3A Na1 114.2(11) . . ?
O1B C1B C2B 85.9(18) . . ?
C9A O5A C8A 91(2) . . ?
C9A O5A Na1 120.4(11) . . ?
C8A O5A Na1 84.3(18) . . ?
C7B O4B C6B 109.7(16) . . ?
C7B O4B Na1 121.3(12) . . ?
C6B O4B Na1 116.5(12) . . ?
O4B C6B C5B 106.9(15) . . ?
O3A C5A C6A 134.1(19) . . ?
C3B O2B C2B 96.7(15) . . ?
C3B O2B Na1 128.6(12) . . ?
C2B O2B Na1 99.9(10) . . ?
C8B C7B O4B 114.3(16) . . ?
C9B C10B O1B 115.1(11) . . ?
O3B C4B C3B 109.9(9) . . ?
O5B C9B C10B 76.0(19) . . ?
O4A C7A C8A 92.3(17) . . ?
O2A C2A C1A 105.3(11) . . ?
O5A C8A C7A 128(2) . . ?
O5A C9A C10A 76.0(17) . . ?
O1A C1A C2A 92.4(17) . . ?
O2A C3A C4A 93(2) . . ?
O2B C2B C1B 125.8(12) . . ?
O3B C5B C6B 79.4(12) . . ?

loop_
_geom_bond_atom_site_label_1
_geom_bond_atom_site_label_2
_geom_bond_distance
_geom_bond_site_symmetry_2
_geom_bond_publ_flag
Na1 O3B 2.442(7) . ?
Na1 O4A 2.447(13) . ?
Na1 O2B 2.469(13) . ?
Na1 O2A 2.471(8) . ?
Na1 O5A 2.472(12) . ?
Na1 O1B 2.494(11) . ?
Na1 O5B 2.514(14) . ?
Na1 O1A 2.515(12) . ?
Na1 O3A 2.541(11) . ?
Na1 O4B 2.544(10) . ?
Na1 C3 2.703(5) . ?
Na1 C2 2.717(4) . ?
O1A C1A 1.082(19) . ?
O1A C10A 1.41(2) . ?
C1 C2 1.386(6) . ?
C1 C5 1.391(6) . ?
O4A C6A 1.122(18) . ?
O4A C7A 1.45(2) . ?
C5 C4 1.368(6) . ?
O2A C3A 1.17(3) . ?
O2A C2A 1.52(2) . ?
C2 C3 1.371(6) . ?
C4 C3 1.378(6) . ?
O1B C1B 1.079(15) . ?
O1B C10B 1.91(2) . ?
C8B C7B 1.07(3) . ?
C8B O5B 1.94(3) . ?
O5B C9B 1.084(18) . ?
C4A O3A 1.30(2) . ?
C4A C3A 1.70(4) . ?
O3B C5B 1.429(17) . ?
O3B C4B 1.505(15) . ?
C10A C9A 2.01(3) . ?
C3B O2B 1.22(2) . ?
C3B C4B 1.68(2) . ?
C6A C5A 1.83(2) . ?
O3A C5A 1.02(2) . ?
C1B C2B 1.81(3) . ?
O5A C9A 1.123(17) . ?
O5A C8A 1.21(3) . ?
O4B C7B 1.24(2) . ?
O4B C6B 1.36(2) . ?
C6B C5B 1.97(3) . ?
O2B C2B 1.71(2) . ?
C10B C9B 1.72(3) . ?
C7A C8A 1.59(4) . ?
C2A C1A 1.98(3) . ?
